data_2210784
loop_
_publ_author_name
'D. Gayathri'
'D. Velmurugan'
'K. Ravikumar'
'M. Poornachandran'
'R. Raghunathan'

_publ_section_title
;
 2-(Tosylamino)butan-1-ol
;
_journal_coeditor_code SJ2116
_journal_issue 10
_journal_name_full 'Acta Crystallographica Section E'
_journal_page_first o4454
_journal_page_last o4455
_journal_paper_doi 10.1107/S1600536806036191
_journal_volume 62
_journal_year 2006
_chemical_formula_iupac 'C11 H17 N O3 S'
_chemical_formula_moiety 'C11 H17 N O3 S'
_chemical_formula_sum 'C11 H17 N O3 S'
_chemical_formula_weight 243.32
_chemical_name_systematic
;
2-(tosylamino)butan-1-ol
;
_space_group_IT_number 2
_symmetry_cell_setting triclinic
_symmetry_space_group_name_Hall '-P 1'
_symmetry_space_group_name_H-M 'P -1'
_atom_sites_solution_hydrogens geom
_atom_sites_solution_primary direct
_atom_sites_solution_secondary difmap
_audit_creation_method SHELXL-97
_cell_angle_alpha 101.7200(10)
_cell_angle_beta 97.9620(10)
_cell_angle_gamma 99.0150(10)
_cell_formula_units_Z 2
_cell_length_a 6.4659(4)
_cell_length_b 7.0150(5)
_cell_length_c 14.2483(9)
_cell_measurement_reflns_used 1375
_cell_measurement_temperature 293(2)
_cell_measurement_theta_max 25.00
_cell_measurement_theta_min 2.97
_cell_volume 615.22(7)
_computing_cell_refinement 'SAINT (Bruker, 2001)'
_computing_data_collection 'SMART (Bruker, 2001)'
_computing_data_reduction SAINT
_computing_molecular_graphics 'PLATON (Spek, 2003)'
_computing_publication_material 'SHELXL97 and PARST (Nardelli, 1995)'
_computing_structure_refinement 'SHELXL97 (Sheldrick, 1997)'
_computing_structure_solution 'SHELXS97 (Sheldrick, 1997)'
_diffrn_ambient_temperature 293(2)
_diffrn_measured_fraction_theta_full 0.995
_diffrn_measured_fraction_theta_max 0.946
_diffrn_measurement_device_type 'Bruker SMART CCD area-detector'
_diffrn_measurement_method \w
_diffrn_radiation_monochromator graphite
_diffrn_radiation_source 'fine-focus sealed tube'
_diffrn_radiation_type MoK\a
_diffrn_radiation_wavelength 0.71073
_diffrn_reflns_av_R_equivalents 0.0156
_diffrn_reflns_av_sigmaI/netI 0.0178
_diffrn_reflns_limit_h_max 8
_diffrn_reflns_limit_h_min -8
_diffrn_reflns_limit_k_max 9
_diffrn_reflns_limit_k_min -9
_diffrn_reflns_limit_l_max 18
_diffrn_reflns_limit_l_min -18
_diffrn_reflns_number 7043
_diffrn_reflns_theta_full 25.00
_diffrn_reflns_theta_max 27.96
_diffrn_reflns_theta_min 2.97
_diffrn_standards_number 0
_exptl_absorpt_coefficient_mu 0.256
_exptl_absorpt_correction_type none
_exptl_crystal_colour colorless
_exptl_crystal_density_diffrn 1.313
_exptl_crystal_density_method 'not measured'
_exptl_crystal_description block
_exptl_crystal_F_000 260
_exptl_crystal_size_max 0.26
_exptl_crystal_size_mid 0.25
_exptl_crystal_size_min 0.21
_refine_diff_density_max 0.336
_refine_diff_density_min -0.288
_refine_ls_extinction_method none
_refine_ls_goodness_of_fit_ref 1.041
_refine_ls_hydrogen_treatment constr
_refine_ls_matrix_type full
_refine_ls_number_parameters 148
_refine_ls_number_reflns 2810
_refine_ls_number_restraints 0
_refine_ls_restrained_S_all 1.041
_refine_ls_R_factor_all 0.0411
_refine_ls_R_factor_gt 0.0393
_refine_ls_shift/su_max 0.001
_refine_ls_shift/su_mean 0.000
_refine_ls_structure_factor_coef Fsqd
_refine_ls_weighting_details 'calc w=1/[\s^2^(Fo^2^)+(0.0758P)^2^+0.0989P] where P=(Fo^2^+2Fc^2^)/3'
_refine_ls_weighting_scheme calc
_refine_ls_wR_factor_gt 0.1140
_refine_ls_wR_factor_ref 0.1159
_reflns_number_gt 2617
_reflns_number_total 2810
_reflns_threshold_expression I>2\s(I)
_cod_data_source_file sj2116.cif
_cod_data_source_block I
_cod_depositor_comments
;
The following automatic conversions were performed:
'_symmetry_cell_setting' value 'Triclinic' changed to 'triclinic'
according to '/home/saulius/struct/CIF-dictionaries/cif_core.dic'
dictionary named 'cif_core.dic' version 2.4.1 from 2010-06-29.

Automatic conversion script
Id: cif_fix_enum 1527 2010-12-29 10:47:43Z saulius 

The following automatic conversions were performed:

'_symmetry_cell_setting' value 'Triclinic' changed to 'triclinic'
according to /home/saulius/struct/CIF-dictionaries/cif_core.dic
dictionary named 'cif_core.dic' version 2.4.1 from 2010-06-29.

Automatic conversion script
Id: cif_fix_values 1715 2011-07-08 13:25:40Z adriana 
;
_cod_database_code 2210784
_cod_database_fobs_code 2210784

loop_
_symmetry_equiv_pos_as_xyz
'x, y, z'
'-x, -y, -z'

loop_
_atom_site_type_symbol
_atom_site_label
_atom_site_fract_x
_atom_site_fract_y
_atom_site_fract_z
_atom_site_U_iso_or_equiv
_atom_site_adp_type
_atom_site_calc_flag
_atom_site_refinement_flags
_atom_site_occupancy
C C1 0.8688(5) 0.8344(4) 1.09134(16) 0.1010(9) Uani d . 1
H H1A 0.7822 0.8760 1.1383 0.152 Uiso calc R 1
H H1B 0.9626 0.9481 1.0834 0.152 Uiso calc R 1
H H1C 0.9511 0.7445 1.1136 0.152 Uiso calc R 1
C C2 0.7275(3) 0.7311(3) 0.99470(12) 0.0668(5) Uani d . 1
C C3 0.5207(4) 0.7559(2) 0.97604(13) 0.0657(5) Uani d . 1
H H3 0.4659 0.8325 1.0243 0.079 Uiso calc R 1
C C4 0.3916(3) 0.6687(2) 0.88634(12) 0.0526(3) Uani d . 1
H H4 0.2532 0.6903 0.8740 0.063 Uiso calc R 1
C C5 0.4704(2) 0.5497(2) 0.81586(9) 0.0414(3) Uani d . 1
C C6 0.6768(2) 0.5181(3) 0.83400(12) 0.0572(4) Uani d . 1
H H6 0.7296 0.4355 0.7872 0.069 Uiso calc R 1
C C7 0.8030(3) 0.6114(3) 0.92310(14) 0.0680(5) Uani d . 1
H H7 0.9427 0.5930 0.9351 0.082 Uiso calc R 1
C C8 0.3857(2) 0.74592(19) 0.61599(10) 0.0417(3) Uani d . 1
H H8 0.3487 0.8125 0.6771 0.050 Uiso calc R 1
C C9 0.2068(2) 0.7411(2) 0.53348(10) 0.0444(3) Uani d . 1
H H9A 0.0736 0.6719 0.5447 0.053 Uiso calc R 1
H H9B 0.1915 0.8753 0.5306 0.053 Uiso calc R 1
C C10 0.5975(2) 0.8617(2) 0.60420(11) 0.0491(3) Uani d . 1
H H10A 0.6466 0.7867 0.5494 0.059 Uiso calc R 1
H H10B 0.5745 0.9863 0.5890 0.059 Uiso calc R 1
C C11 0.7701(3) 0.9051(3) 0.69369(14) 0.0715(5) Uani d . 1
H H11A 0.7195 0.9718 0.7493 0.107 Uiso calc R 1
H H11B 0.8940 0.9881 0.6836 0.107 Uiso calc R 1
H H11C 0.8059 0.7829 0.7048 0.107 Uiso calc R 1
N N1 0.40513(18) 0.54197(16) 0.62258(8) 0.0422(3) Uani d . 1
H H1 0.4703 0.4765 0.5822 0.051 Uiso calc R 1
O O1 0.10298(16) 0.48354(19) 0.70791(8) 0.0569(3) Uani d . 1
O O2 0.3324(2) 0.23450(16) 0.67757(9) 0.0599(3) Uani d . 1
O O3 0.25579(16) 0.64213(17) 0.44431(7) 0.0511(3) Uani d . 1
H H3A 0.1475 0.6080 0.4028 0.077 Uiso calc R 1
S S1 0.31055(5) 0.43745(5) 0.70127(2) 0.04199(14) Uani d . 1

loop_
_atom_site_aniso_label
_atom_site_aniso_U_11
_atom_site_aniso_U_22
_atom_site_aniso_U_33
_atom_site_aniso_U_12
_atom_site_aniso_U_13
_atom_site_aniso_U_23
C1 0.128(2) 0.0835(15) 0.0618(12) -0.0342(14) -0.0331(12) 0.0243(11)
C2 0.0799(12) 0.0587(9) 0.0494(9) -0.0182(8) -0.0113(8) 0.0234(7)
C3 0.0928(13) 0.0485(8) 0.0477(8) 0.0034(8) 0.0072(8) 0.0038(7)
C4 0.0566(8) 0.0489(8) 0.0505(8) 0.0092(6) 0.0087(6) 0.0085(6)
C5 0.0394(6) 0.0456(7) 0.0387(6) 0.0035(5) 0.0041(5) 0.0137(5)
C6 0.0463(8) 0.0840(11) 0.0472(8) 0.0184(7) 0.0075(6) 0.0246(8)
C7 0.0466(8) 0.0984(14) 0.0595(10) 0.0012(8) -0.0049(7) 0.0383(10)
C8 0.0452(7) 0.0389(6) 0.0385(6) 0.0059(5) 0.0040(5) 0.0070(5)
C9 0.0400(6) 0.0469(7) 0.0476(7) 0.0097(5) 0.0066(5) 0.0132(6)
C10 0.0483(7) 0.0445(7) 0.0467(7) -0.0038(6) -0.0022(6) 0.0096(6)
C11 0.0591(10) 0.0742(11) 0.0634(11) -0.0132(8) -0.0158(8) 0.0127(9)
N1 0.0474(6) 0.0418(6) 0.0384(5) 0.0087(5) 0.0091(4) 0.0102(4)
O1 0.0355(5) 0.0794(8) 0.0529(6) 0.0033(5) 0.0033(4) 0.0172(5)
O2 0.0775(8) 0.0408(5) 0.0579(6) 0.0011(5) 0.0109(5) 0.0119(5)
O3 0.0395(5) 0.0681(7) 0.0407(5) 0.0084(4) -0.0009(4) 0.0081(5)
S1 0.0395(2) 0.0437(2) 0.0398(2) 0.00121(13) 0.00299(13) 0.01052(14)

loop_
_atom_type_symbol
_atom_type_description
_atom_type_scat_dispersion_real
_atom_type_scat_dispersion_imag
_atom_type_scat_source
C C 0.0033 0.0016 'International Tables Vol C Tables 4.2.6.8 and 6.1.1.4'
H H 0.0000 0.0000 'International Tables Vol C Tables 4.2.6.8 and 6.1.1.4'
N N 0.0061 0.0033 'International Tables Vol C Tables 4.2.6.8 and 6.1.1.4'
O O 0.0106 0.0060 'International Tables Vol C Tables 4.2.6.8 and 6.1.1.4'
S S 0.1246 0.1234 'International Tables Vol C Tables 4.2.6.8 and 6.1.1.4'

loop_
_geom_angle_atom_site_label_1
_geom_angle_atom_site_label_2
_geom_angle_atom_site_label_3
_geom_angle
_geom_angle_publ_flag
C2 C1 H1A 109.5 ?
C2 C1 H1B 109.5 ?
H1A C1 H1B 109.5 ?
C2 C1 H1C 109.5 ?
H1A C1 H1C 109.5 ?
H1B C1 H1C 109.5 ?
C3 C2 C7 118.31(15) ?
C3 C2 C1 120.5(2) ?
C7 C2 C1 121.2(2) ?
C2 C3 C4 121.26(17) ?
C2 C3 H3 119.4 ?
C4 C3 H3 119.4 ?
C5 C4 C3 119.40(16) ?
C5 C4 H4 120.3 ?
C3 C4 H4 120.3 ?
C4 C5 C6 120.35(14) ?
C4 C5 S1 120.45(11) ?
C6 C5 S1 119.20(12) ?
C7 C6 C5 118.76(16) ?
C7 C6 H6 120.6 ?
C5 C6 H6 120.6 ?
C2 C7 C6 121.86(17) ?
C2 C7 H7 119.1 ?
C6 C7 H7 119.1 ?
N1 C8 C9 110.09(11) ?
N1 C8 C10 110.63(11) ?
C9 C8 C10 111.98(11) ?
N1 C8 H8 108.0 ?
C9 C8 H8 108.0 ?
C10 C8 H8 108.0 ?
O3 C9 C8 108.89(11) ?
O3 C9 H9A 109.9 ?
C8 C9 H9A 109.9 ?
O3 C9 H9B 109.9 ?
C8 C9 H9B 109.9 ?
H9A C9 H9B 108.3 ?
C11 C10 C8 113.85(13) ?
C11 C10 H10A 108.8 ?
C8 C10 H10A 108.8 ?
C11 C10 H10B 108.8 ?
C8 C10 H10B 108.8 ?
H10A C10 H10B 107.7 ?
C10 C11 H11A 109.5 ?
C10 C11 H11B 109.5 ?
H11A C11 H11B 109.5 ?
C10 C11 H11C 109.5 ?
H11A C11 H11C 109.5 ?
H11B C11 H11C 109.5 ?
C8 N1 S1 123.00(10) y
C8 N1 H1 118.5 ?
S1 N1 H1 118.5 ?
C9 O3 H3A 109.5 ?
O2 S1 O1 119.20(10) y
O2 S1 N1 107.40(10) y
O1 S1 N1 108.30(10) y
O2 S1 C5 107.80(10) y
O1 S1 C5 105.90(10) y
N1 S1 C5 107.70(10) y

loop_
_geom_bond_atom_site_label_1
_geom_bond_atom_site_label_2
_geom_bond_distance
_geom_bond_publ_flag
C1 C2 1.515(2) ?
C1 H1A 0.9600 ?
C1 H1B 0.9600 ?
C1 H1C 0.9600 ?
C2 C3 1.371(3) ?
C2 C7 1.379(3) ?
C3 C4 1.390(2) ?
C3 H3 0.9300 ?
C4 C5 1.378(2) ?
C4 H4 0.9300 ?
C5 C6 1.385(2) ?
C5 S1 1.7634(13) ?
C6 C7 1.384(2) ?
C6 H6 0.9300 ?
C7 H7 0.9300 ?
C8 N1 1.476(2) y
C8 C9 1.5220(19) ?
C8 C10 1.5278(19) ?
C8 H8 0.9800 ?
C9 O3 1.421(2) y
C9 H9A 0.9700 ?
C9 H9B 0.9700 ?
C10 C11 1.519(2) ?
C10 H10A 0.9700 ?
C10 H10B 0.9700 ?
C11 H11A 0.9600 ?
C11 H11B 0.9600 ?
C11 H11C 0.9600 ?
N1 S1 1.5980(10) y
N1 H1 0.8600 ?
O1 S1 1.4400(10) y
O2 S1 1.4290(10) y
O3 H3A 0.8200 ?

loop_
_geom_hbond_atom_site_label_D
_geom_hbond_atom_site_label_H
_geom_hbond_atom_site_label_A
_geom_hbond_site_symmetry_A
_geom_hbond_distance_DH
_geom_hbond_distance_HA
_geom_hbond_distance_DA
_geom_hbond_angle_DHA
C4 H4 O1 . 0.93 2.49 2.867(2) 104.8
O3 H3A O1 2_566 0.82 2.02 2.837(2) 175.0
N1 H1 O3 2_666 0.86 2.12 2.890(2) 148.8

loop_
_geom_torsion_atom_site_label_1
_geom_torsion_atom_site_label_2
_geom_torsion_atom_site_label_3
_geom_torsion_atom_site_label_4
_geom_torsion
_geom_torsion_publ_flag
C7 C2 C3 C4 -2.1(3) ?
C1 C2 C3 C4 177.37(17) ?
C2 C3 C4 C5 2.1(3) ?
C3 C4 C5 C6 -0.3(2) ?
C3 C4 C5 S1 -179.88(12) ?
C4 C5 C6 C7 -1.5(2) ?
S1 C5 C6 C7 178.14(13) ?
C3 C2 C7 C6 0.3(3) ?
C1 C2 C7 C6 -179.18(17) ?
C5 C6 C7 C2 1.5(3) ?
N1 C8 C9 O3 -61.34(14) ?
C10 C8 C9 O3 62.18(15) ?
N1 C8 C10 C11 -68.08(17) ?
C9 C8 C10 C11 168.70(14) ?
C9 C8 N1 S1 -100.70(10) y
C10 C8 N1 S1 135.00(10) y
C8 N1 S1 O2 172.04(10) ?
C8 N1 S1 O1 42.10(12) ?
C8 N1 S1 C5 -72.10(10) y
C4 C5 S1 O2 -133.92(13) ?
C6 C5 S1 O2 46.48(14) ?
C4 C5 S1 O1 -5.28(14) ?
C6 C5 S1 O1 175.12(12) ?
C4 C5 S1 N1 110.50(10) y
C6 C5 S1 N1 -69.10(10) y

loop_
_cod_related_entry_id
_cod_related_entry_database
_cod_related_entry_code
1 ChemSpider 2924685
